data_7216526
loop_
_publ_author_name
'Delori, Amit'
'Maclure, Pauline'
'Bhardwaj, Rajni M.'
'Johnston, Andrea'
'Florence, Alastair J.'
'Sutcliffe, Oliver B.'
'Oswald, Iain D. H.'

_publ_section_title
;
 Drug solid solutions -- a method for tuning phase transformations
;
_journal_issue 26
_journal_name_full CrystEngComm
_journal_page_first 5827
_journal_paper_doi 10.1039/c4ce00211c
_journal_volume 16
_journal_year 2014
_chemical_formula_moiety 'C11 H16 Br0.30 Cl0.70 N1 O1'
_chemical_formula_sum 'C11 H16 Br0.3 Cl0.7 N O'
_chemical_formula_weight 227.16
_chemical_melting_point 507
_chemical_name_systematic '70:30 (+-)-4'-methylmethcathinone hydrochloride hydrobromide salt solution'
_space_group_IT_number 14
_symmetry_cell_setting monoclinic
_symmetry_space_group_name_Hall '-P 2ybc'
_symmetry_space_group_name_H-M 'P 1 21/c 1'
_atom_sites_solution_hydrogens difmap
_atom_sites_solution_primary other
_cell_angle_alpha 90
_cell_angle_beta 90.441(3)
_cell_angle_gamma 90
_cell_formula_units_Z 8
_cell_length_a 10.1012(5)
_cell_length_b 22.5506(12)
_cell_length_c 10.4737(5)
_cell_measurement_reflns_used 9917
_cell_measurement_temperature 123
_cell_measurement_theta_max 26
_cell_measurement_theta_min 3
_cell_volume 2385.7(2)
_computing_cell_refinement 'Apex2 (Bruker AXS, 2006)'
_computing_data_collection 'Apex2 (Bruker AXS, 2006)'
_computing_data_reduction 'Apex2 (Bruker AXS, 2006)'
_computing_molecular_graphics 'CAMERON (Watkin et al., 1996)'
_computing_publication_material 'CRYSTALS (Betteridge et al., 2003)'
_computing_structure_refinement 'CRYSTALS (Betteridge et al., 2003)'
_computing_structure_solution 'USER DEFINED STRUCTURE SOLUTION'
_diffrn_ambient_temperature 123
_diffrn_measured_fraction_theta_full 0.999
_diffrn_measured_fraction_theta_max 0.999
_diffrn_measurement_device Area
_diffrn_measurement_device_type 'Bruker Kappa Apex2'
_diffrn_measurement_method '\f & \w scans'
_diffrn_radiation_monochromator graphite
_diffrn_radiation_type 'Mo K\a'
_diffrn_radiation_wavelength 0.71073
_diffrn_reflns_av_R_equivalents 0.027
_diffrn_reflns_limit_h_max 12
_diffrn_reflns_limit_h_min -12
_diffrn_reflns_limit_k_max 27
_diffrn_reflns_limit_k_min -28
_diffrn_reflns_limit_l_max 13
_diffrn_reflns_limit_l_min -12
_diffrn_reflns_number 30693
_diffrn_reflns_theta_full 26.405
_diffrn_reflns_theta_max 26.405
_diffrn_reflns_theta_min 1.806
_diffrn_standards_number 0
_exptl_absorpt_coefficient_mu 1.236
_exptl_absorpt_correction_T_max 0.87
_exptl_absorpt_correction_T_min 0.79
_exptl_absorpt_correction_type multi-scan
_exptl_absorpt_process_details 'SADABS (Siemens, 1996)'
_exptl_crystal_colour colourless
_exptl_crystal_density_diffrn 1.265
_exptl_crystal_density_method 'not measured'
_exptl_crystal_description plate
_exptl_crystal_F_000 955.566
_exptl_crystal_size_max 0.900
_exptl_crystal_size_mid 0.300
_exptl_crystal_size_min 0.110
_refine_diff_density_max 0.30
_refine_diff_density_min -0.31
_refine_ls_extinction_method None
_refine_ls_goodness_of_fit_ref 1.0369
_refine_ls_hydrogen_treatment constr
_refine_ls_matrix_type full
_refine_ls_number_parameters 263
_refine_ls_number_reflns 4871
_refine_ls_number_restraints 0
_refine_ls_R_factor_all 0.0374
_refine_ls_R_factor_gt 0.0321
_refine_ls_shift/su_max 0.0003601
_refine_ls_shift/su_mean 0.0000463
_refine_ls_structure_factor_coef Fsqd
_refine_ls_weighting_details
;
 Method= Modified Sheldrick 
 w=1/[\s^2^(F^2^) + ( 0.02P)^2^ + 2.26P] 
 ,where P=(max(Fo^2^,0) + 2Fc^2^)/3 
;
_refine_ls_weighting_scheme calc
_refine_ls_wR_factor_all 0.0753
_refine_ls_wR_factor_gt 0.0698
_refine_ls_wR_factor_ref 0.0753
_reflns_limit_h_max 12
_reflns_limit_h_min -12
_reflns_limit_k_max 28
_reflns_limit_k_min 0
_reflns_limit_l_max 13
_reflns_limit_l_min 0
_reflns_number_gt 4403
_reflns_number_total 4888
_reflns_threshold_expression I>2.0\s(I)
_oxford_diffrn_Wilson_B_factor 2.13
_oxford_diffrn_Wilson_scale 100.45
_oxford_refine_ls_r_factor_ref 0.0374
_oxford_refine_ls_scale 0.09924(3)
_oxford_reflns_number_all 4871
_oxford_reflns_threshold_expression_ref I>-10.0\s(I)
_oxford_structure_analysis_title '7030 in P2(1)/c'
_cod_data_source_file c4ce00211c2.cif
_cod_data_source_block 1c_7030
_cod_depositor_comments
;
The following automatic conversions were performed:

'_chemical_melting_point' value '507 K' was changed to '507' - the
value should be numeric and without a unit
designator.

'_symmetry_cell_setting' value 'Monoclinic' changed to
'monoclinic' according to
/usr/data/users/saulius/crontab/automatic-downloads/rss-feeds/RSC/lib/dictionaries/cif_core.dic
dictionary named 'cif_core.dic' version 2.4.2 from
2011-04-26.

'_atom_sites_solution_primary' value 'Other' changed to
'other' according to
/usr/data/users/saulius/crontab/automatic-downloads/rss-feeds/RSC/lib/dictionaries/cif_core.dic
dictionary named 'cif_core.dic' version 2.4.2 from 2011-04-26.

Automatic conversion script
Id: cif_fix_values 2281 2013-09-26 08:29:07Z andrius 

 Adding full bibliography for 7216513--7216526.cif.
;
_cod_original_sg_symbol_H-M 'P 1 21/c 1 '
_cod_original_formula_sum 'C11 H16 Br0.30 Cl0.70 N1 O1'
_cod_database_code 7216526

loop_
_symmetry_equiv_pos_as_xyz
x,y,z
-x,-y,-z
-x,y+1/2,-z+1/2
x,-y+1/2,z+1/2

loop_
_atom_site_label
_atom_site_type_symbol
_atom_site_fract_x
_atom_site_fract_y
_atom_site_fract_z
_atom_site_U_iso_or_equiv
_atom_site_occupancy
_atom_site_adp_type
_atom_site_refinement_flags_posn
_atom_site_refinement_flags_occupancy
C1 C 0.6006(2) -0.07742(10) 0.4491(2) 0.0428 1.0000 Uani . .
C2 C 0.66923(19) -0.02121(9) 0.4909(2) 0.0327 1.0000 Uani . .
C3 C 0.7149(2) -0.01480(9) 0.6157(2) 0.0360 1.0000 Uani . .
C4 C 0.7798(2) 0.03637(9) 0.65397(19) 0.0331 1.0000 Uani . .
C5 C 0.80201(18) 0.08225(8) 0.56754(17) 0.0258 1.0000 Uani . .
C6 C 0.75451(18) 0.07633(9) 0.44269(18) 0.0288 1.0000 Uani . .
C7 C 0.68805(19) 0.02515(9) 0.40584(19) 0.0324 1.0000 Uani . .
C8 C 0.87677(18) 0.13527(8) 0.61257(17) 0.0251 1.0000 Uani . .
O9 O 0.89562(15) 0.14532(6) 0.72540(12) 0.0368 1.0000 Uani . .
C10 C 0.93836(17) 0.17556(8) 0.51270(17) 0.0239 1.0000 Uani . .
C11 C 1.0617(2) 0.14654(9) 0.4585(2) 0.0363 1.0000 Uani . .
N12 N 0.97325(15) 0.23322(6) 0.57411(14) 0.0239 1.0000 Uani . .
C13 C 0.9973(2) 0.28170(9) 0.48130(19) 0.0329 1.0000 Uani . .
C14 C 0.0345(2) 0.55731(9) 0.3337(2) 0.0359 1.0000 Uani . .
C15 C 0.13194(19) 0.51253(8) 0.38420(18) 0.0285 1.0000 Uani . .
C16 C 0.2227(2) 0.52782(9) 0.4788(2) 0.0359 1.0000 Uani . .
C17 C 0.3113(2) 0.48707(9) 0.5279(2) 0.0352 1.0000 Uani . .
C18 C 0.31189(18) 0.42862(8) 0.48190(18) 0.0281 1.0000 Uani . .
C19 C 0.22323(19) 0.41314(8) 0.38557(18) 0.0284 1.0000 Uani . .
C20 C 0.1343(2) 0.45473(9) 0.33828(18) 0.0309 1.0000 Uani . .
C21 C 0.4038(2) 0.38528(9) 0.54285(19) 0.0326 1.0000 Uani . .
O22 O 0.45141(17) 0.39336(7) 0.64790(15) 0.0517 1.0000 Uani . .
C23 C 0.44196(18) 0.33005(8) 0.46716(18) 0.0275 1.0000 Uani . .
C24 C 0.5513(2) 0.34545(9) 0.3734(2) 0.0373 1.0000 Uani . .
N25 N 0.48624(16) 0.28415(7) 0.55952(15) 0.0282 1.0000 Uani . .
C26 C 0.5199(2) 0.22625(9) 0.5001(2) 0.0339 1.0000 Uani . .
H13 H 0.5264 -0.0665 0.3961 0.0662 1.0000 Uiso R .
H11 H 0.6601 -0.1013 0.4018 0.0652 1.0000 Uiso R .
H12 H 0.5686 -0.1000 0.5196 0.0663 1.0000 Uiso R .
H31 H 0.7070 -0.0472 0.6705 0.0453 1.0000 Uiso R .
H41 H 0.8191 0.0362 0.7386 0.0399 1.0000 Uiso R .
H61 H 0.7603 0.1095 0.3890 0.0332 1.0000 Uiso R .
H71 H 0.6455 0.0260 0.3239 0.0369 1.0000 Uiso R .
H101 H 0.8715 0.1860 0.4476 0.0275 1.0000 Uiso R .
H113 H 1.0938 0.1725 0.3942 0.0505 1.0000 Uiso R .
H111 H 1.1315 0.1410 0.5236 0.0509 1.0000 Uiso R .
H112 H 1.0388 0.1097 0.4228 0.0510 1.0000 Uiso R .
H131 H 1.0207 0.3149 0.5352 0.0444 1.0000 Uiso R .
H133 H 1.0714 0.2731 0.4267 0.0445 1.0000 Uiso R .
H132 H 0.9186 0.2891 0.4293 0.0451 1.0000 Uiso R .
H142 H -0.0064 0.5447 0.2524 0.0607 1.0000 Uiso R .
H141 H 0.0866 0.5923 0.3215 0.0600 1.0000 Uiso R .
H143 H -0.0344 0.5664 0.3942 0.0595 1.0000 Uiso R .
H161 H 0.2210 0.5653 0.5169 0.0453 1.0000 Uiso R .
H171 H 0.3656 0.4949 0.6032 0.0446 1.0000 Uiso R .
H191 H 0.2244 0.3757 0.3469 0.0340 1.0000 Uiso R .
H201 H 0.0784 0.4458 0.2670 0.0352 1.0000 Uiso R .
H231 H 0.3680 0.3163 0.4167 0.0303 1.0000 Uiso R .
H242 H 0.5716 0.3137 0.3153 0.0558 1.0000 Uiso R .
H241 H 0.6294 0.3535 0.4272 0.0550 1.0000 Uiso R .
H243 H 0.5245 0.3794 0.3253 0.0559 1.0000 Uiso R .
H262 H 0.5411 0.1968 0.5659 0.0457 1.0000 Uiso R .
H263 H 0.5974 0.2313 0.4478 0.0462 1.0000 Uiso R .
H261 H 0.4440 0.2147 0.4461 0.0465 1.0000 Uiso R .
H121 H 1.0483 0.2265 0.6255 0.0346 1.0000 Uiso R .
H122 H 0.9066 0.2446 0.6306 0.0353 1.0000 Uiso R .
H252 H 0.4185 0.2757 0.6158 0.0366 1.0000 Uiso R .
H251 H 0.5605 0.2953 0.6064 0.0366 1.0000 Uiso R .
Cl20 Cl 0.248128(16) 0.255222(16) 0.222379(16) 0.0477 0.698(3) Uani . P
Br21 Br 0.247018(16) 0.256521(16) 0.223415(16) 0.0199 0.302(3) Uani . P
Cl10 Cl 0.746842(12) 0.295490(12) 0.721378(12) 0.0469 0.697(3) Uani . P
Br11 Br 0.746247(12) 0.295889(12) 0.720457(12) 0.0146 0.303(3) Uani . P

loop_
_atom_site_aniso_label
_atom_site_aniso_U_11
_atom_site_aniso_U_22
_atom_site_aniso_U_33
_atom_site_aniso_U_23
_atom_site_aniso_U_13
_atom_site_aniso_U_12
C1 0.0371(12) 0.0321(12) 0.0592(15) -0.0110(10) 0.0054(10) -0.0054(9)
C2 0.0262(9) 0.0283(10) 0.0437(12) -0.0087(9) 0.0060(9) -0.0009(8)
C3 0.0387(11) 0.0261(10) 0.0433(12) 0.0058(9) 0.0008(9) -0.0020(9)
C4 0.0378(11) 0.0311(11) 0.0303(10) 0.0042(8) -0.0031(8) -0.0016(9)
C5 0.0270(9) 0.0243(9) 0.0262(9) -0.0006(7) 0.0018(7) 0.0006(7)
C6 0.0302(10) 0.0309(10) 0.0254(9) -0.0020(8) 0.0051(8) -0.0033(8)
C7 0.0301(10) 0.0381(11) 0.0289(10) -0.0067(8) 0.0046(8) -0.0049(8)
C8 0.0280(9) 0.0250(9) 0.0222(9) -0.0004(7) -0.0005(7) 0.0038(7)
O9 0.0583(10) 0.0300(8) 0.0220(7) 0.0013(6) -0.0034(6) -0.0073(7)
C10 0.0251(9) 0.0258(10) 0.0209(9) -0.0028(7) -0.0018(7) -0.0009(7)
C11 0.0324(11) 0.0355(12) 0.0412(12) -0.0113(9) 0.0071(9) -0.0008(9)
N12 0.0264(8) 0.0247(8) 0.0207(7) -0.0006(6) 0.0017(6) -0.0006(6)
C13 0.0420(11) 0.0276(10) 0.0291(10) 0.0043(8) 0.0064(9) -0.0012(9)
C14 0.0410(12) 0.0294(11) 0.0373(11) 0.0047(9) 0.0057(9) 0.0012(9)
C15 0.0303(10) 0.0271(10) 0.0281(10) 0.0033(8) 0.0089(8) -0.0015(8)
C16 0.0379(11) 0.0241(10) 0.0457(12) -0.0078(9) 0.0039(9) -0.0027(8)
C17 0.0344(11) 0.0322(11) 0.0390(11) -0.0116(9) -0.0024(9) -0.0012(9)
C18 0.0272(9) 0.0274(10) 0.0297(10) -0.0051(8) 0.0043(8) 0.0003(8)
C19 0.0336(10) 0.0223(9) 0.0295(10) -0.0041(7) 0.0051(8) -0.0016(8)
C20 0.0338(10) 0.0308(10) 0.0280(10) -0.0011(8) -0.0002(8) -0.0018(8)
C21 0.0324(10) 0.0333(11) 0.0322(11) -0.0078(8) -0.0008(8) 0.0007(8)
O22 0.0634(11) 0.0500(10) 0.0415(9) -0.0211(8) -0.0200(8) 0.0199(8)
C23 0.0282(9) 0.0266(10) 0.0278(10) -0.0036(8) -0.0030(8) 0.0008(8)
C24 0.0442(12) 0.0320(11) 0.0359(11) -0.0001(9) 0.0076(9) 0.0013(9)
N25 0.0280(8) 0.0308(9) 0.0257(8) -0.0041(7) 0.0002(6) 0.0006(7)
C26 0.0419(12) 0.0266(10) 0.0333(10) -0.0020(8) 0.0009(9) 0.0046(9)
Cl20 0.030(3) 0.073(3) 0.040(2) -0.0083(18) 0.0002(17) 0.0029(18)
Br21 0.0139(15) 0.0345(13) 0.0114(12) -0.0056(10) 0.0006(10) 0.0018(10)
Cl10 0.033(3) 0.060(3) 0.048(2) -0.0074(16) -0.0007(15) 0.0018(18)
Br11 0.0120(14) 0.0244(12) 0.0074(9) -0.0061(8) -0.0003(8) 0.0006(10)

loop_
_atom_type_symbol
_atom_type_scat_dispersion_real
_atom_type_scat_dispersion_imag
_atom_type_scat_Cromer_Mann_a1
_atom_type_scat_Cromer_Mann_b1
_atom_type_scat_Cromer_Mann_a2
_atom_type_scat_Cromer_Mann_b2
_atom_type_scat_Cromer_Mann_a3
_atom_type_scat_Cromer_Mann_b3
_atom_type_scat_Cromer_Mann_a4
_atom_type_scat_Cromer_Mann_b4
_atom_type_scat_Cromer_Mann_c
_atom_type_scat_source
C 0.0033 0.0016 2.3100 20.8439 1.0200 10.2075 1.5886 0.5687 0.8650 51.6512 0.2156 'International Tables Vol C 4.2.6.8 and 6.1.1.4'
H 0.0000 0.0000 0.4930 10.5109 0.3229 26.1257 0.1402 3.1424 0.0408 57.7998 0.0030 'International Tables Vol C 4.2.6.8 and 6.1.1.4'
N 0.0061 0.0033 12.2126 0.0057 3.1322 9.8933 2.0125 28.9975 1.1663 0.5826 -11.5290 'International Tables Vol C 4.2.6.8 and 6.1.1.4'
O 0.0106 0.0060 3.0485 13.2771 2.2868 5.7011 1.5463 0.3239 0.8670 32.9089 0.2508 'International Tables Vol C 4.2.6.8 and 6.1.1.4'
Cl 0.1484 0.1585 11.4604 0.0104 7.1964 1.1662 6.2556 18.5194 1.6455 47.7784 -9.5574 'International Tables Vol C 4.2.6.8 and 6.1.1.4'
Br -0.2901 2.4595 17.1789 2.1723 5.2358 16.5796 5.6377 0.2609 3.9851 41.4328 2.9557 'International Tables Vol C 4.2.6.8 and 6.1.1.4'

loop_
_geom_angle_atom_site_label_1
_geom_angle_atom_site_label_2
_geom_angle_atom_site_label_3
_geom_angle
_geom_angle_publ_flag
C2 C1 H13 107.9 no
C2 C1 H11 109.6 no
H13 C1 H11 109.7 no
C2 C1 H12 112.5 no
H13 C1 H12 108.4 no
H11 C1 H12 108.7 no
C1 C2 C3 120.6(2) yes
C1 C2 C7 120.76(19) yes
C3 C2 C7 118.63(18) yes
C2 C3 C4 120.79(19) yes
C2 C3 H31 117.8 no
C4 C3 H31 121.2 no
C3 C4 C5 120.57(19) yes
C3 C4 H41 116.9 no
C5 C4 H41 122.0 no
C4 C5 C6 118.78(17) yes
C4 C5 C8 118.31(17) yes
C6 C5 C8 122.91(17) yes
C5 C6 C7 120.12(18) yes
C5 C6 H61 117.6 no
C7 C6 H61 121.9 no
C6 C7 C2 121.06(19) yes
C6 C7 H71 116.4 no
C2 C7 H71 121.9 no
C5 C8 O9 122.16(17) yes
C5 C8 C10 118.07(15) yes
O9 C8 C10 119.64(16) yes
C8 C10 C11 109.88(16) yes
C8 C10 N12 108.69(14) yes
C11 C10 N12 110.15(15) yes
C8 C10 H101 109.7 no
C11 C10 H101 113.8 no
N12 C10 H101 104.4 no
C10 C11 H113 106.6 no
C10 C11 H111 112.3 no
H113 C11 H111 108.7 no
C10 C11 H112 109.2 no
H113 C11 H112 110.2 no
H111 C11 H112 109.7 no
C10 N12 C13 113.52(14) yes
C10 N12 H121 107.0 no
C13 N12 H121 111.1 no
C10 N12 H122 110.1 no
C13 N12 H122 109.5 no
H121 N12 H122 105.3 no
N12 C13 H131 103.2 no
N12 C13 H133 111.8 no
H131 C13 H133 108.3 no
N12 C13 H132 110.8 no
H131 C13 H132 112.9 no
H133 C13 H132 109.7 no
C15 C14 H142 112.3 no
C15 C14 H141 104.0 no
H142 C14 H141 110.4 no
C15 C14 H143 112.6 no
H142 C14 H143 109.2 no
H141 C14 H143 108.2 no
C14 C15 C16 120.75(18) yes
C14 C15 C20 121.41(18) yes
C16 C15 C20 117.84(18) yes
C15 C16 C17 121.57(18) yes
C15 C16 H161 121.0 no
C17 C16 H161 117.2 no
C16 C17 C18 120.17(19) yes
C16 C17 H171 122.8 no
C18 C17 H171 116.4 no
C17 C18 C19 118.74(18) yes
C17 C18 C21 118.29(17) yes
C19 C18 C21 122.91(17) yes
C18 C19 C20 120.12(18) yes
C18 C19 H191 122.0 no
C20 C19 H191 117.7 no
C15 C20 C19 121.55(18) yes
C15 C20 H201 117.3 no
C19 C20 H201 120.9 no
C18 C21 O22 122.20(18) yes
C18 C21 C23 118.17(16) yes
O22 C21 C23 119.59(18) yes
C21 C23 C24 109.63(16) yes
C21 C23 N25 107.85(15) yes
C24 C23 N25 111.29(16) yes
C21 C23 H231 110.5 no
C24 C23 H231 106.4 no
N25 C23 H231 111.2 no
C23 C24 H242 113.4 no
C23 C24 H241 104.8 no
H242 C24 H241 109.0 no
C23 C24 H243 108.6 no
H242 C24 H243 108.9 no
H241 C24 H243 112.1 no
C23 N25 C26 114.12(15) yes
C23 N25 H252 109.8 no
C26 N25 H252 105.0 no
C23 N25 H251 113.2 no
C26 N25 H251 105.9 no
H252 N25 H251 108.5 no
N25 C26 H262 110.5 no
N25 C26 H263 108.9 no
H262 C26 H263 107.8 no
N25 C26 H261 107.0 no
H262 C26 H261 113.0 no
H263 C26 H261 109.6 no

loop_
_geom_bond_atom_site_label_1
_geom_bond_atom_site_label_2
_geom_bond_distance
_geom_bond_publ_flag
C1 C2 1.508(3) yes
C1 H13 0.961 no
C1 H11 0.949 no
C1 H12 0.956 no
C2 C3 1.390(3) yes
C2 C7 1.388(3) yes
C3 C4 1.385(3) yes
C3 H31 0.934 no
C4 C5 1.394(3) yes
C4 H41 0.969 no
C5 C6 1.396(3) yes
C5 C8 1.489(3) yes
C6 C7 1.388(3) yes
C6 H61 0.939 no
C7 H71 0.957 no
C8 O9 1.217(2) yes
C8 C10 1.522(2) yes
C10 C11 1.521(3) yes
C10 N12 1.492(2) yes
C10 H101 0.985 no
C11 H113 0.951 no
C11 H111 0.985 no
C11 H112 0.940 no
N12 C13 1.484(2) yes
N12 H121 0.939 no
N12 H122 0.936 no
C13 H131 0.966 no
C13 H133 0.965 no
C13 H132 0.974 no
C14 C15 1.503(3) yes
C14 H142 0.986 no
C14 H141 0.959 no
C14 H143 0.966 no
C15 C16 1.388(3) yes
C15 C20 1.390(3) yes
C16 C17 1.379(3) yes
C16 H161 0.934 no
C17 C18 1.404(3) yes
C17 H171 0.974 no
C18 C19 1.388(3) yes
C18 C21 1.488(3) yes
C19 C20 1.387(3) yes
C19 H191 0.937 no
C20 H201 0.954 no
C21 O22 1.211(2) yes
C21 C23 1.528(3) yes
C23 C24 1.524(3) yes
C23 N25 1.483(2) yes
C23 H231 0.963 no
C24 H242 0.962 no
C24 H241 0.983 no
C24 H243 0.955 no
N25 C26 1.487(2) yes
N25 H252 0.926 no
N25 H251 0.928 no
C26 H262 0.979 no
C26 H263 0.965 no
C26 H261 0.985 no
